data_7054575
loop_
_publ_author_name
'Ma, Lu-Fang'
'Shi, Zhen-Zhen'
'Li, Fei-Fei'
'Zhang, Jian'
'Wang, Li-Ya'

_publ_section_title
;
 Coordination polymers with free Br\/onsted acid sites for selective
 catalysis
;
_journal_issue 2
_journal_name_full 'New J. Chem.'
_journal_page_first 810
_journal_paper_doi 10.1039/C4NJ01898B
_journal_volume 39
_journal_year 2015
_chemical_formula_moiety 'C42 H34 Cu2 N14 O18'
_chemical_formula_sum 'C42 H34 Cu2 N14 O18'
_chemical_formula_weight 1149.91
_chemical_name_systematic
;

 ?

;
_space_group_IT_number 2
_symmetry_cell_setting triclinic
_symmetry_space_group_name_Hall '-P 1'
_symmetry_space_group_name_H-M 'P -1'
_atom_sites_solution_hydrogens geom
_atom_sites_solution_primary direct
_atom_sites_solution_secondary difmap
_audit_creation_method SHELXL-97
_audit_update_record
;
2014-11-23 deposited with the CCDC.
2014-12-02 downloaded from the CCDC.
;
_cell_angle_alpha 100.009(3)
_cell_angle_beta 99.610(3)
_cell_angle_gamma 108.045(3)
_cell_formula_units_Z 2
_cell_length_a 10.272(3)
_cell_length_b 15.184(4)
_cell_length_c 16.200(4)
_cell_measurement_reflns_used 3428
_cell_measurement_temperature 296(2)
_cell_measurement_theta_max 25.27
_cell_measurement_theta_min 2.42
_cell_volume 2299.2(11)
_computing_cell_refinement 'Bruker SMART'
_computing_data_collection 'Bruker SMART'
_computing_data_reduction 'Bruker SAINT'
_computing_molecular_graphics 'Bruker SHELXTL'
_computing_publication_material 'Bruker SHELXTL'
_computing_structure_refinement 'SHELXL-97 (Sheldrick, 1997)'
_computing_structure_solution 'SHELXS-97 (Sheldrick, 1990)'
_diffrn_ambient_temperature 296(2)
_diffrn_measured_fraction_theta_full 0.987
_diffrn_measured_fraction_theta_max 0.987
_diffrn_measurement_device_type 'CCD area detector'
_diffrn_measurement_method 'phi and omega scans'
_diffrn_radiation_monochromator graphite
_diffrn_radiation_source 'fine-focus sealed tube'
_diffrn_radiation_type MoK\a
_diffrn_radiation_wavelength 0.71073
_diffrn_reflns_av_R_equivalents 0.0453
_diffrn_reflns_av_sigmaI/netI 0.0725
_diffrn_reflns_limit_h_max 12
_diffrn_reflns_limit_h_min -12
_diffrn_reflns_limit_k_max 18
_diffrn_reflns_limit_k_min -18
_diffrn_reflns_limit_l_max 19
_diffrn_reflns_limit_l_min -19
_diffrn_reflns_number 17015
_diffrn_reflns_theta_full 25.49
_diffrn_reflns_theta_max 25.49
_diffrn_reflns_theta_min 2.42
_exptl_absorpt_coefficient_mu 1.020
_exptl_absorpt_correction_T_max 0.8220
_exptl_absorpt_correction_T_min 0.7041
_exptl_absorpt_correction_type multi-scan
_exptl_absorpt_process_details sadabs
_exptl_crystal_colour blue
_exptl_crystal_density_diffrn 1.661
_exptl_crystal_density_method 'not measured'
_exptl_crystal_description block
_exptl_crystal_F_000 1172
_exptl_crystal_size_max 0.37
_exptl_crystal_size_mid 0.32
_exptl_crystal_size_min 0.20
_refine_diff_density_max 0.939
_refine_diff_density_min -0.501
_refine_diff_density_rms 0.092
_refine_ls_extinction_method none
_refine_ls_goodness_of_fit_ref 1.011
_refine_ls_hydrogen_treatment constr
_refine_ls_matrix_type full
_refine_ls_number_parameters 687
_refine_ls_number_reflns 8454
_refine_ls_number_restraints 6
_refine_ls_restrained_S_all 1.013
_refine_ls_R_factor_all 0.0942
_refine_ls_R_factor_gt 0.0546
_refine_ls_shift/su_max 0.000
_refine_ls_shift/su_mean 0.000
_refine_ls_structure_factor_coef Fsqd
_refine_ls_weighting_details 'calc w=1/[\s^2^(Fo^2^)+(0.0867P)^2^+0.0000P] where P=(Fo^2^+2Fc^2^)/3'
_refine_ls_weighting_scheme calc
_refine_ls_wR_factor_gt 0.1336
_refine_ls_wR_factor_ref 0.1587
_reflns_number_gt 5443
_reflns_number_total 8454
_reflns_threshold_expression >2sigma(I)
_cod_data_source_file c4nj01898b2.cif
_cod_data_source_block 2
_cod_depositor_comments
;
The following automatic conversions were performed:

'_symmetry_cell_setting' value 'Triclinic' changed to 'triclinic'
according to
/usr/data/users/saulius/crontab/automatic-downloads/rss-feeds/RSC/lib/dictionaries/cif_core.dic
dictionary named 'cif_core.dic' version 2.4.2 from 2011-04-26.

Automatic conversion script
Id: cif_fix_values 2935 2014-11-11 08:27:57Z andrius 

 Adding full bibliography for 7054574--7054575.cif.
;
_cod_original_cell_volume 2299.2(10)
_cod_original_sg_symbol_H-M P-1
_cod_database_code 7054575

loop_
_symmetry_equiv_pos_as_xyz
'x, y, z'
'-x, -y, -z'

loop_
_atom_site_label
_atom_site_type_symbol
_atom_site_fract_x
_atom_site_fract_y
_atom_site_fract_z
_atom_site_U_iso_or_equiv
_atom_site_adp_type
_atom_site_occupancy
_atom_site_symmetry_multiplicity
_atom_site_calc_flag
_atom_site_refinement_flags
Cu1 Cu 0.50034(5) 0.51010(4) 0.11739(3) 0.03428(18) Uani 1 1 d .
Cu2 Cu 0.89995(5) 0.93360(4) 0.62574(3) 0.03324(18) Uani 1 1 d .
O1 O 0.3715(4) 0.4380(2) 0.2473(2) 0.0640(11) Uani 1 1 d .
O2 O 0.5247(3) 0.5751(2) 0.24176(18) 0.0392(8) Uani 1 1 d .
O3 O 0.7780(3) 0.6854(2) 0.36959(19) 0.0377(7) Uani 1 1 d .
H3 H 0.8119 0.7061 0.3315 0.057 Uiso 1 1 calc R
O4 O 0.6411(3) 0.7741(2) 0.34730(18) 0.0372(7) Uani 1 1 d .
O5 O 0.7882(3) 0.8170(2) 0.53632(19) 0.0375(7) Uani 1 1 d .
O6 O 0.6415(4) 0.8294(3) 0.6195(2) 0.0672(12) Uani 1 1 d .
O7 O 0.2700(4) 0.5372(3) 0.6155(2) 0.0722(12) Uani 1 1 d .
O8 O 0.1609(4) 0.4347(2) 0.4939(2) 0.0592(10) Uani 1 1 d .
O9 O 0.8631(4) 0.9422(2) 0.8015(2) 0.0565(10) Uani 1 1 d .
O10 O 0.9795(3) 1.0377(2) 0.7278(2) 0.0405(8) Uani 1 1 d .
O11 O 1.2699(3) 1.1771(2) 0.78614(19) 0.0368(7) Uani 1 1 d .
H11 H 1.2971 1.1953 0.7452 0.055 Uiso 1 1 calc R
O12 O 1.1043(3) 1.2417(2) 0.75051(18) 0.0337(7) Uani 1 1 d .
O13 O 1.3319(3) 1.3682(2) 0.8997(2) 0.0428(8) Uani 1 1 d .
O14 O 1.3761(3) 1.3852(2) 1.0422(2) 0.0501(9) Uani 1 1 d .
O15 O 1.0067(5) 1.2153(3) 1.1649(2) 0.0732(12) Uani 1 1 d .
O16 O 0.8641(4) 1.0742(3) 1.0958(3) 0.0708(12) Uani 1 1 d .
O17 O 0.3728(5) 0.2427(3) 0.2126(3) 0.0906(14) Uani 1 1 d D
H1W H 0.3602 0.2943 0.2327 0.136 Uiso 1 1 d RD
H2W H 0.3239 0.1981 0.2319 0.136 Uiso 1 1 d RD
O18 O 0.6280(7) 0.8621(5) 0.9393(5) 0.166(3) Uani 1 1 d D
H3W H 0.6900 0.8541 0.9811 0.248 Uiso 1 1 d RD
H4W H 0.6241 0.8275 0.8910 0.248 Uiso 1 1 d RD
N1 N 0.2581(4) 0.5049(3) 0.5389(3) 0.0450(10) Uani 1 1 d .
N2 N 0.9608(5) 1.1493(3) 1.1016(3) 0.0483(11) Uani 1 1 d .
N3 N 0.3589(4) 0.5687(3) 0.0795(2) 0.0367(9) Uani 1 1 d .
N4 N 0.2605(4) 0.6738(3) 0.0647(3) 0.0484(11) Uani 1 1 d .
N5 N 0.1562(4) 0.5886(3) 0.0266(3) 0.0518(11) Uani 1 1 d .
N6 N 0.7575(4) 1.1421(3) 0.2962(3) 0.0463(11) Uani 1 1 d .
N7 N 0.8381(5) 1.2253(3) 0.3535(3) 0.0679(15) Uani 1 1 d .
N8 N 0.9520(4) 1.1212(3) 0.3467(2) 0.0382(9) Uani 1 1 d .
N9 N 0.6443(4) 0.4522(2) 0.1466(2) 0.0364(9) Uani 1 1 d .
N10 N 0.8415(4) 0.4318(3) 0.1922(3) 0.0461(10) Uani 1 1 d .
N11 N 0.7479(4) 0.3430(3) 0.1565(3) 0.0590(13) Uani 1 1 d .
N12 N 1.2821(4) 0.8851(3) 0.4640(3) 0.0532(12) Uani 1 1 d .
N13 N 1.3351(5) 0.9582(3) 0.5369(3) 0.0639(14) Uani 1 1 d .
N14 N 1.1835(4) 0.9878(3) 0.4373(2) 0.0423(10) Uani 1 1 d .
C1 C 0.4651(4) 0.5635(3) 0.3747(3) 0.0290(10) Uani 1 1 d .
C2 C 0.5679(4) 0.6516(3) 0.4208(3) 0.0292(10) Uani 1 1 d .
C3 C 0.5683(4) 0.6901(3) 0.5058(3) 0.0287(10) Uani 1 1 d .
C4 C 0.4675(4) 0.6405(3) 0.5441(3) 0.0342(11) Uani 1 1 d .
H4 H 0.4670 0.6655 0.6006 0.041 Uiso 1 1 calc R
C5 C 0.3678(4) 0.5542(3) 0.4982(3) 0.0337(10) Uani 1 1 d .
C6 C 0.3653(4) 0.5144(3) 0.4143(3) 0.0332(10) Uani 1 1 d .
H6 H 0.2978 0.4556 0.3847 0.040 Uiso 1 1 calc R
C7 C 0.4532(5) 0.5203(3) 0.2805(3) 0.0353(11) Uani 1 1 d .
C8 C 0.6669(4) 0.7091(3) 0.3753(3) 0.0313(10) Uani 1 1 d .
C9 C 0.6723(5) 0.7857(3) 0.5585(3) 0.0338(11) Uani 1 1 d .
C10 C 1.0106(4) 1.1004(3) 0.8768(3) 0.0309(10) Uani 1 1 d .
C11 C 1.1176(4) 1.1845(3) 0.8795(3) 0.0274(9) Uani 1 1 d .
C12 C 1.1833(4) 1.2543(3) 0.9586(3) 0.0279(9) Uani 1 1 d .
C13 C 1.1336(4) 1.2403(3) 1.0313(3) 0.0318(10) Uani 1 1 d .
H13 H 1.1751 1.2857 1.0835 0.038 Uiso 1 1 calc R
C14 C 1.0229(5) 1.1594(3) 1.0261(3) 0.0351(10) Uani 1 1 d .
C15 C 0.9622(4) 1.0880(3) 0.9503(3) 0.0343(11) Uani 1 1 d .
H15 H 0.8897 1.0325 0.9489 0.041 Uiso 1 1 calc R
C16 C 0.9437(5) 1.0185(3) 0.7961(3) 0.0343(11) Uani 1 1 d .
C17 C 1.1635(4) 1.2043(3) 0.7986(3) 0.0304(10) Uani 1 1 d .
C18 C 1.3067(4) 1.3425(3) 0.9657(3) 0.0312(10) Uani 1 1 d .
C19 C 0.3798(5) 0.6610(3) 0.0951(3) 0.0433(12) Uani 1 1 d .
H19 H 0.4649 0.7095 0.1230 0.052 Uiso 1 1 calc R
C20 C 0.2198(5) 0.5267(3) 0.0375(3) 0.0431(12) Uani 1 1 d .
H20 H 0.1746 0.4610 0.0183 0.052 Uiso 1 1 calc R
C21 C 0.2251(6) 0.7594(4) 0.0611(5) 0.083(2) Uani 1 1 d .
H21A H 0.1396 0.7529 0.0812 0.099 Uiso 1 1 calc R
H21B H 0.2055 0.7633 0.0014 0.099 Uiso 1 1 calc R
C22 C 0.3382(5) 0.8512(4) 0.1136(4) 0.0527(15) Uani 1 1 d .
C23 C 0.3318(6) 0.8926(4) 0.1944(4) 0.0625(16) Uani 1 1 d .
H23 H 0.2629 0.8596 0.2196 0.075 Uiso 1 1 calc R
C24 C 0.4259(6) 0.9829(4) 0.2400(4) 0.0640(16) Uani 1 1 d .
H24 H 0.4202 1.0090 0.2950 0.077 Uiso 1 1 calc R
C25 C 0.5260(5) 1.0326(4) 0.2035(4) 0.0522(14) Uani 1 1 d .
C26 C 0.5356(6) 0.9903(4) 0.1240(4) 0.0639(16) Uani 1 1 d .
H26 H 0.6062 1.0223 0.0995 0.077 Uiso 1 1 calc R
C27 C 0.4412(6) 0.8999(4) 0.0792(4) 0.0629(16) Uani 1 1 d .
H27 H 0.4492 0.8727 0.0251 0.075 Uiso 1 1 calc R
C28 C 0.9533(5) 1.2092(4) 0.3827(4) 0.0620(17) Uani 1 1 d .
H28 H 1.0292 1.2541 0.4245 0.074 Uiso 1 1 calc R
C29 C 0.8264(5) 1.0815(3) 0.2924(3) 0.0391(11) Uani 1 1 d .
H29 H 0.7919 1.0201 0.2569 0.047 Uiso 1 1 calc R
C30 C 0.7791(5) 0.4956(3) 0.1859(3) 0.0417(12) Uani 1 1 d .
H30 H 0.8236 0.5613 0.2061 0.050 Uiso 1 1 calc R
C31 C 0.6303(5) 0.3586(3) 0.1301(4) 0.0535(14) Uani 1 1 d .
H31 H 0.5454 0.3098 0.1025 0.064 Uiso 1 1 calc R
C32 C 0.9895(5) 0.4437(4) 0.2257(4) 0.074(2) Uani 1 1 d .
H32A H 1.0321 0.4327 0.1776 0.089 Uiso 1 1 calc R
H32B H 0.9932 0.3961 0.2581 0.089 Uiso 1 1 calc R
C33 C 1.0741(5) 0.5417(3) 0.2832(3) 0.0444(13) Uani 1 1 d .
C34 C 1.0490(5) 0.5691(4) 0.3625(4) 0.0553(14) Uani 1 1 d .
H34 H 0.9751 0.5287 0.3792 0.066 Uiso 1 1 calc R
C35 C 1.1325(6) 0.6562(4) 0.4179(4) 0.0570(15) Uani 1 1 d .
H35 H 1.1140 0.6733 0.4715 0.068 Uiso 1 1 calc R
C36 C 1.2414(5) 0.7174(3) 0.3953(3) 0.0461(13) Uani 1 1 d .
C37 C 1.2650(6) 0.6904(4) 0.3148(4) 0.0571(15) Uani 1 1 d .
H37 H 1.3380 0.7311 0.2975 0.069 Uiso 1 1 calc R
C38 C 1.1809(6) 0.6030(4) 0.2593(3) 0.0520(14) Uani 1 1 d .
H38 H 1.1977 0.5862 0.2052 0.062 Uiso 1 1 calc R
C39 C 1.3385(6) 0.8068(4) 0.4582(4) 0.075(2) Uani 1 1 d .
H39A H 1.3571 0.7938 0.5147 0.090 Uiso 1 1 calc R
H39B H 1.4274 0.8268 0.4413 0.090 Uiso 1 1 calc R
C40 C 1.1940(5) 0.9033(3) 0.4067(3) 0.0417(12) Uani 1 1 d .
H40 H 1.1459 0.8633 0.3526 0.050 Uiso 1 1 calc R
C41 C 1.2724(6) 1.0170(4) 0.5174(3) 0.0518(14) Uani 1 1 d .
H41 H 1.2871 1.0746 0.5552 0.062 Uiso 1 1 calc R
C47 C 0.6172(6) 1.1333(4) 0.2481(5) 0.083(2) Uani 1 1 d .
H47A H 0.6286 1.1710 0.2055 0.100 Uiso 1 1 calc R
H47B H 0.5700 1.1595 0.2878 0.100 Uiso 1 1 calc R

loop_
_atom_site_aniso_label
_atom_site_aniso_U_11
_atom_site_aniso_U_22
_atom_site_aniso_U_33
_atom_site_aniso_U_23
_atom_site_aniso_U_13
_atom_site_aniso_U_12
Cu1 0.0290(3) 0.0292(3) 0.0321(3) -0.0070(2) -0.0029(2) 0.0060(2)
Cu2 0.0296(3) 0.0249(3) 0.0335(3) -0.0055(2) -0.0008(2) 0.0043(2)
O1 0.078(3) 0.038(2) 0.047(2) -0.0140(17) 0.0149(19) -0.0064(19)
O2 0.0465(19) 0.0349(18) 0.0256(16) -0.0038(14) 0.0023(14) 0.0090(16)
O3 0.0310(17) 0.0414(19) 0.0390(19) 0.0072(15) 0.0080(14) 0.0119(15)
O4 0.0441(19) 0.0303(17) 0.0360(17) 0.0045(14) 0.0104(14) 0.0127(15)
O5 0.0293(17) 0.0276(16) 0.0428(18) -0.0043(14) 0.0008(14) 0.0032(14)
O6 0.065(2) 0.049(2) 0.060(2) -0.0217(19) 0.026(2) -0.0062(19)
O7 0.063(3) 0.078(3) 0.053(2) -0.003(2) 0.031(2) -0.006(2)
O8 0.042(2) 0.043(2) 0.071(3) 0.0027(19) 0.0148(18) -0.0100(17)
O9 0.055(2) 0.0313(19) 0.054(2) -0.0045(16) 0.0025(17) -0.0115(17)
O10 0.0442(19) 0.0258(17) 0.0335(18) -0.0070(14) -0.0025(15) 0.0013(14)
O11 0.0343(17) 0.0436(19) 0.0368(18) 0.0091(15) 0.0124(14) 0.0176(15)
O12 0.0316(16) 0.0342(17) 0.0329(16) 0.0067(14) 0.0030(13) 0.0112(14)
O13 0.0363(18) 0.0324(18) 0.043(2) 0.0018(15) 0.0023(15) -0.0040(14)
O14 0.047(2) 0.0334(18) 0.045(2) -0.0083(15) -0.0116(16) 0.0000(16)
O15 0.112(4) 0.064(3) 0.051(2) 0.006(2) 0.041(2) 0.033(3)
O16 0.052(2) 0.092(3) 0.065(3) 0.028(2) 0.027(2) 0.008(2)
O17 0.091(3) 0.074(3) 0.111(4) 0.041(3) 0.029(3) 0.022(3)
O18 0.151(6) 0.169(7) 0.192(7) 0.029(6) 0.026(5) 0.093(6)
N1 0.034(2) 0.043(2) 0.056(3) 0.013(2) 0.015(2) 0.008(2)
N2 0.053(3) 0.061(3) 0.041(3) 0.020(2) 0.020(2) 0.026(3)
N3 0.030(2) 0.037(2) 0.033(2) -0.0032(17) -0.0017(16) 0.0078(17)
N4 0.034(2) 0.035(2) 0.064(3) -0.001(2) -0.007(2) 0.0114(18)
N5 0.032(2) 0.046(3) 0.060(3) -0.005(2) -0.003(2) 0.007(2)
N6 0.034(2) 0.031(2) 0.059(3) -0.0036(19) -0.0088(19) 0.0102(18)
N7 0.051(3) 0.040(3) 0.091(4) -0.018(2) -0.012(3) 0.019(2)
N8 0.031(2) 0.032(2) 0.039(2) -0.0069(17) -0.0042(17) 0.0075(17)
N9 0.030(2) 0.027(2) 0.040(2) -0.0041(16) -0.0008(17) 0.0039(16)
N10 0.034(2) 0.035(2) 0.057(3) -0.0084(19) -0.0018(19) 0.0114(18)
N11 0.045(3) 0.029(2) 0.086(3) -0.001(2) -0.007(2) 0.009(2)
N12 0.051(3) 0.031(2) 0.063(3) -0.005(2) -0.014(2) 0.017(2)
N13 0.076(3) 0.037(2) 0.055(3) -0.006(2) -0.023(2) 0.016(2)
N14 0.049(2) 0.033(2) 0.034(2) -0.0016(17) -0.0051(18) 0.0127(19)
C1 0.025(2) 0.026(2) 0.031(2) 0.0020(18) 0.0021(18) 0.0081(18)
C2 0.024(2) 0.028(2) 0.033(2) 0.0048(18) 0.0038(18) 0.0084(18)
C3 0.024(2) 0.027(2) 0.030(2) 0.0013(18) 0.0021(18) 0.0066(18)
C4 0.030(2) 0.034(2) 0.032(2) 0.000(2) 0.0064(19) 0.007(2)
C5 0.031(2) 0.035(3) 0.040(3) 0.013(2) 0.010(2) 0.014(2)
C6 0.028(2) 0.028(2) 0.037(3) 0.0060(19) -0.0024(19) 0.0070(19)
C7 0.038(3) 0.028(2) 0.033(3) 0.001(2) 0.006(2) 0.007(2)
C8 0.028(2) 0.029(2) 0.028(2) -0.0022(19) 0.0045(18) 0.0027(19)
C9 0.037(3) 0.026(2) 0.029(2) 0.0006(19) 0.000(2) 0.004(2)
C10 0.027(2) 0.028(2) 0.035(2) 0.0055(19) 0.0068(19) 0.0073(19)
C11 0.023(2) 0.028(2) 0.027(2) 0.0020(18) 0.0004(17) 0.0091(18)
C12 0.025(2) 0.025(2) 0.029(2) 0.0021(18) 0.0004(18) 0.0078(18)
C13 0.034(2) 0.029(2) 0.029(2) -0.0010(19) 0.0027(19) 0.014(2)
C14 0.037(3) 0.037(3) 0.035(3) 0.010(2) 0.012(2) 0.016(2)
C15 0.024(2) 0.031(2) 0.043(3) 0.008(2) 0.002(2) 0.0055(19)
C16 0.028(2) 0.026(2) 0.038(3) -0.002(2) -0.002(2) 0.006(2)
C17 0.023(2) 0.020(2) 0.033(2) -0.0050(18) -0.0019(18) -0.0021(18)
C18 0.029(2) 0.020(2) 0.038(3) -0.0029(19) -0.002(2) 0.0098(18)
C19 0.029(2) 0.036(3) 0.051(3) -0.002(2) -0.008(2) 0.008(2)
C20 0.032(3) 0.037(3) 0.044(3) -0.008(2) -0.002(2) 0.005(2)
C21 0.048(3) 0.049(4) 0.129(6) -0.002(4) -0.027(4) 0.022(3)
C22 0.035(3) 0.042(3) 0.073(4) -0.001(3) -0.008(3) 0.021(2)
C23 0.046(3) 0.058(4) 0.084(4) 0.023(3) 0.020(3) 0.014(3)
C24 0.061(4) 0.076(4) 0.052(3) 0.006(3) 0.004(3) 0.030(4)
C25 0.034(3) 0.044(3) 0.072(4) 0.008(3) -0.007(3) 0.016(2)
C26 0.049(3) 0.063(4) 0.082(5) 0.024(3) 0.021(3) 0.017(3)
C27 0.059(4) 0.067(4) 0.057(4) 0.000(3) 0.007(3) 0.025(3)
C28 0.040(3) 0.042(3) 0.082(4) -0.021(3) -0.009(3) 0.016(3)
C29 0.035(3) 0.030(2) 0.046(3) 0.000(2) 0.001(2) 0.012(2)
C30 0.035(3) 0.028(2) 0.049(3) -0.007(2) -0.001(2) 0.007(2)
C31 0.036(3) 0.029(3) 0.078(4) -0.001(3) -0.004(3) 0.004(2)
C32 0.044(3) 0.047(3) 0.105(5) -0.024(3) -0.020(3) 0.021(3)
C33 0.030(3) 0.038(3) 0.057(3) -0.006(2) -0.004(2) 0.017(2)
C34 0.038(3) 0.056(3) 0.069(4) 0.013(3) 0.021(3) 0.008(3)
C35 0.055(3) 0.061(4) 0.052(3) -0.006(3) 0.015(3) 0.025(3)
C36 0.035(3) 0.035(3) 0.060(3) 0.000(2) -0.006(2) 0.016(2)
C37 0.044(3) 0.053(3) 0.077(4) 0.029(3) 0.013(3) 0.013(3)
C38 0.057(3) 0.061(4) 0.041(3) 0.005(3) 0.010(3) 0.029(3)
C39 0.059(4) 0.041(3) 0.102(5) -0.013(3) -0.026(3) 0.027(3)
C40 0.037(3) 0.032(3) 0.047(3) -0.002(2) -0.001(2) 0.011(2)
C41 0.068(4) 0.037(3) 0.039(3) -0.004(2) -0.011(3) 0.022(3)
C47 0.044(3) 0.042(3) 0.132(6) 0.000(3) -0.035(4) 0.013(3)

loop_
_atom_type_symbol
_atom_type_description
_atom_type_scat_dispersion_real
_atom_type_scat_dispersion_imag
_atom_type_scat_source
C C 0.0033 0.0016 'International Tables Vol C Tables 4.2.6.8 and 6.1.1.4'
H H 0.0000 0.0000 'International Tables Vol C Tables 4.2.6.8 and 6.1.1.4'
N N 0.0061 0.0033 'International Tables Vol C Tables 4.2.6.8 and 6.1.1.4'
O O 0.0106 0.0060 'International Tables Vol C Tables 4.2.6.8 and 6.1.1.4'
Cu Cu 0.3201 1.2651 'International Tables Vol C Tables 4.2.6.8 and 6.1.1.4'

loop_
_geom_angle_atom_site_label_1
_geom_angle_atom_site_label_2
_geom_angle_atom_site_label_3
_geom_angle
_geom_angle_site_symmetry_1
_geom_angle_site_symmetry_3
O14 Cu1 N9 88.57(14) 1_444 .
O14 Cu1 N3 90.42(14) 1_444 .
N9 Cu1 N3 175.75(16) . .
O14 Cu1 O2 133.75(14) 1_444 .
N9 Cu1 O2 93.14(14) . .
N3 Cu1 O2 90.54(13) . .
O14 Cu1 O13 134.42(14) 1_444 2_776
N9 Cu1 O13 87.98(14) . 2_776
N3 Cu1 O13 89.79(14) . 2_776
O2 Cu1 O13 91.83(13) . 2_776
O10 Cu2 O5 167.36(14) . .
O10 Cu2 N8 93.48(14) . 2_776
O5 Cu2 N8 90.02(13) . 2_776
O10 Cu2 N14 91.06(14) . 2_776
O5 Cu2 N14 91.63(14) . 2_776
N8 Cu2 N14 151.52(17) 2_776 2_776
C7 O2 Cu1 112.0(3) . .
C8 O3 H3 109.5 . .
C9 O5 Cu2 104.8(3) . .
C16 O10 Cu2 115.2(3) . .
C17 O11 H11 109.5 . .
C18 O13 Cu1 131.1(3) . 2_776
C18 O14 Cu1 143.9(3) . 1_666
H1W O17 H2W 109.2 . .
H3W O18 H4W 109.6 . .
O8 N1 O7 124.4(4) . .
O8 N1 C5 117.8(4) . .
O7 N1 C5 117.8(4) . .
O15 N2 O16 123.9(5) . .
O15 N2 C14 118.2(5) . .
O16 N2 C14 117.9(4) . .
C19 N3 C20 103.7(4) . .
C19 N3 Cu1 126.0(3) . .
C20 N3 Cu1 130.2(3) . .
C19 N4 N5 110.6(4) . .
C19 N4 C21 132.7(4) . .
N5 N4 C21 116.7(4) . .
C20 N5 N4 102.7(4) . .
C29 N6 N7 110.0(4) . .
C29 N6 C47 131.0(4) . .
N7 N6 C47 118.9(4) . .
C28 N7 N6 103.0(4) . .
C29 N8 C28 103.1(4) . .
C29 N8 Cu2 129.5(3) . 2_776
C28 N8 Cu2 127.4(3) . 2_776
C30 N9 C31 102.9(4) . .
C30 N9 Cu1 128.4(3) . .
C31 N9 Cu1 128.7(3) . .
C30 N10 N11 110.1(4) . .
C30 N10 C32 131.0(4) . .
N11 N10 C32 118.8(4) . .
C31 N11 N10 102.9(4) . .
C40 N12 N13 110.6(4) . .
C40 N12 C39 130.7(4) . .
N13 N12 C39 118.4(4) . .
C41 N13 N12 102.0(4) . .
C40 N14 C41 102.2(4) . .
C40 N14 Cu2 129.0(3) . 2_776
C41 N14 Cu2 127.2(3) . 2_776
C6 C1 C2 119.7(4) . .
C6 C1 C7 117.5(4) . .
C2 C1 C7 122.8(4) . .
C3 C2 C1 120.0(4) . .
C3 C2 C8 120.1(4) . .
C1 C2 C8 119.6(4) . .
C4 C3 C2 119.5(4) . .
C4 C3 C9 117.4(4) . .
C2 C3 C9 123.1(4) . .
C5 C4 C3 119.8(4) . .
C5 C4 H4 120.1 . .
C3 C4 H4 120.1 . .
C4 C5 C6 121.8(4) . .
C4 C5 N1 118.8(4) . .
C6 C5 N1 119.3(4) . .
C5 C6 C1 119.1(4) . .
C5 C6 H6 120.5 . .
C1 C6 H6 120.5 . .
O1 C7 O2 125.4(4) . .
O1 C7 C1 118.9(4) . .
O2 C7 C1 115.6(4) . .
O4 C8 O3 124.8(4) . .
O4 C8 C2 119.8(4) . .
O3 C8 C2 115.3(4) . .
O6 C9 O5 123.6(4) . .
O6 C9 C3 119.3(4) . .
O5 C9 C3 117.1(4) . .
C15 C10 C11 119.6(4) . .
C15 C10 C16 117.2(4) . .
C11 C10 C16 123.2(4) . .
C10 C11 C12 120.1(4) . .
C10 C11 C17 120.9(4) . .
C12 C11 C17 118.9(4) . .
C13 C12 C11 119.2(4) . .
C13 C12 C18 119.1(4) . .
C11 C12 C18 121.7(4) . .
C14 C13 C12 119.7(4) . .
C14 C13 H13 120.2 . .
C12 C13 H13 120.2 . .
C13 C14 C15 121.8(4) . .
C13 C14 N2 119.4(4) . .
C15 C14 N2 118.7(4) . .
C10 C15 C14 119.4(4) . .
C10 C15 H15 120.3 . .
C14 C15 H15 120.3 . .
O9 C16 O10 125.9(4) . .
O9 C16 C10 119.4(4) . .
O10 C16 C10 114.7(4) . .
O12 C17 O11 125.0(4) . .
O12 C17 C11 121.7(4) . .
O11 C17 C11 113.2(4) . .
O13 C18 O14 125.7(4) . .
O13 C18 C12 120.0(4) . .
O14 C18 C12 114.4(4) . .
N3 C19 N4 109.5(4) . .
N3 C19 H19 125.2 . .
N4 C19 H19 125.2 . .
N5 C20 N3 113.4(4) . .
N5 C20 H20 123.3 . .
N3 C20 H20 123.3 . .
N4 C21 C22 114.5(4) . .
N4 C21 H21A 108.6 . .
C22 C21 H21A 108.6 . .
N4 C21 H21B 108.6 . .
C22 C21 H21B 108.6 . .
H21A C21 H21B 107.6 . .
C27 C22 C23 118.0(5) . .
C27 C22 C21 120.8(6) . .
C23 C22 C21 120.9(6) . .
C22 C23 C24 121.8(6) . .
C22 C23 H23 119.1 . .
C24 C23 H23 119.1 . .
C25 C24 C23 119.8(6) . .
C25 C24 H24 120.1 . .
C23 C24 H24 120.1 . .
C24 C25 C26 118.6(5) . .
C24 C25 C47 119.9(6) . .
C26 C25 C47 121.4(6) . .
C25 C26 C27 121.0(6) . .
C25 C26 H26 119.5 . .
C27 C26 H26 119.5 . .
C22 C27 C26 120.8(6) . .
C22 C27 H27 119.6 . .
C26 C27 H27 119.6 . .
N7 C28 N8 114.1(4) . .
N7 C28 H28 123.0 . .
N8 C28 H28 123.0 . .
N6 C29 N8 109.9(4) . .
N6 C29 H29 125.1 . .
N8 C29 H29 125.1 . .
N9 C30 N10 110.1(4) . .
N9 C30 H30 125.0 . .
N10 C30 H30 125.0 . .
N11 C31 N9 114.0(4) . .
N11 C31 H31 123.0 . .
N9 C31 H31 123.0 . .
N10 C32 C33 112.8(4) . .
N10 C32 H32A 109.0 . .
C33 C32 H32A 109.0 . .
N10 C32 H32B 109.0 . .
C33 C32 H32B 109.0 . .
H32A C32 H32B 107.8 . .
C38 C33 C34 118.5(5) . .
C38 C33 C32 120.9(5) . .
C34 C33 C32 120.5(5) . .
C33 C34 C35 120.8(5) . .
C33 C34 H34 119.6 . .
C35 C34 H34 119.6 . .
C36 C35 C34 121.2(5) . .
C36 C35 H35 119.4 . .
C34 C35 H35 119.4 . .
C35 C36 C37 118.0(5) . .
C35 C36 C39 120.8(5) . .
C37 C36 C39 121.1(6) . .
C36 C37 C38 120.7(5) . .
C36 C37 H37 119.7 . .
C38 C37 H37 119.7 . .
C33 C38 C37 120.9(5) . .
C33 C38 H38 119.6 . .
C37 C38 H38 119.6 . .
N12 C39 C36 113.1(4) . .
N12 C39 H39A 109.0 . .
C36 C39 H39A 109.0 . .
N12 C39 H39B 109.0 . .
C36 C39 H39B 109.0 . .
H39A C39 H39B 107.8 . .
N12 C40 N14 110.0(4) . .
N12 C40 H40 125.0 . .
N14 C40 H40 125.0 . .
N13 C41 N14 115.1(4) . .
N13 C41 H41 122.4 . .
N14 C41 H41 122.4 . .
N6 C47 C25 113.4(4) . .
N6 C47 H47A 108.9 . .
C25 C47 H47A 108.9 . .
N6 C47 H47B 108.9 . .
C25 C47 H47B 108.9 . .
H47A C47 H47B 107.7 . .

loop_
_geom_bond_atom_site_label_1
_geom_bond_atom_site_label_2
_geom_bond_distance
_geom_bond_site_symmetry_2
Cu1 O14 1.972(3) 1_444
Cu1 N9 1.975(4) .
Cu1 N3 1.993(4) .
Cu1 O2 2.021(3) .
Cu1 O13 2.196(3) 2_776
Cu2 O10 1.935(3) .
Cu2 O5 1.961(3) .
Cu2 N8 1.973(4) 2_776
Cu2 N14 1.993(4) 2_776
O1 C7 1.233(5) .
O2 C7 1.258(5) .
O3 C8 1.310(5) .
O3 H3 0.8200 .
O4 C8 1.236(5) .
O5 C9 1.274(5) .
O6 C9 1.234(5) .
O7 N1 1.223(5) .
O8 N1 1.223(5) .
O9 C16 1.224(5) .
O10 C16 1.275(6) .
O11 C17 1.315(5) .
O11 H11 0.8200 .
O12 C17 1.228(5) .
O13 C18 1.239(5) .
O13 Cu1 2.196(3) 2_776
O14 C18 1.267(5) .
O14 Cu1 1.972(3) 1_666
O15 N2 1.211(5) .
O16 N2 1.235(6) .
O17 H1W 0.8516 .
O17 H2W 0.8504 .
O18 H3W 0.9009 .
O18 H4W 0.8503 .
N1 C5 1.470(6) .
N2 C14 1.479(6) .
N3 C19 1.322(5) .
N3 C20 1.368(5) .
N4 C19 1.326(5) .
N4 N5 1.359(5) .
N4 C21 1.461(6) .
N5 C20 1.319(6) .
N6 C29 1.324(5) .
N6 N7 1.353(5) .
N6 C47 1.474(6) .
N7 C28 1.309(6) .
N8 C29 1.325(5) .
N8 C28 1.357(6) .
N8 Cu2 1.973(4) 2_776
N9 C30 1.324(5) .
N9 C31 1.357(6) .
N10 C30 1.326(6) .
N10 N11 1.347(5) .
N10 C32 1.469(6) .
N11 C31 1.318(6) .
N12 C40 1.312(6) .
N12 N13 1.370(5) .
N12 C39 1.472(6) .
N13 C41 1.302(6) .
N14 C40 1.335(5) .
N14 C41 1.366(5) .
N14 Cu2 1.993(4) 2_776
C1 C6 1.389(6) .
C1 C2 1.407(5) .
C1 C7 1.521(6) .
C2 C3 1.398(6) .
C2 C8 1.506(6) .
C3 C4 1.384(6) .
C3 C9 1.510(5) .
C4 C5 1.377(6) .
C4 H4 0.9300 .
C5 C6 1.381(6) .
C6 H6 0.9300 .
C10 C15 1.385(6) .
C10 C11 1.390(6) .
C10 C16 1.527(6) .
C11 C12 1.421(5) .
C11 C17 1.513(6) .
C12 C13 1.383(6) .
C12 C18 1.504(6) .
C13 C14 1.370(6) .
C13 H13 0.9300 .
C14 C15 1.392(6) .
C15 H15 0.9300 .
C19 H19 0.9300 .
C20 H20 0.9300 .
C21 C22 1.507(7) .
C21 H21A 0.9700 .
C21 H21B 0.9700 .
C22 C27 1.354(8) .
C22 C23 1.371(8) .
C23 C24 1.396(8) .
C23 H23 0.9300 .
C24 C25 1.361(8) .
C24 H24 0.9300 .
C25 C26 1.370(8) .
C25 C47 1.496(7) .
C26 C27 1.394(8) .
C26 H26 0.9300 .
C27 H27 0.9300 .
C28 H28 0.9300 .
C29 H29 0.9300 .
C30 H30 0.9300 .
C31 H31 0.9300 .
C32 C33 1.511(6) .
C32 H32A 0.9700 .
C32 H32B 0.9700 .
C33 C38 1.361(7) .
C33 C34 1.371(7) .
C34 C35 1.385(7) .
C34 H34 0.9300 .
C35 C36 1.363(7) .
C35 H35 0.9300 .
C36 C37 1.382(8) .
C36 C39 1.489(6) .
C37 C38 1.389(7) .
C37 H37 0.9300 .
C38 H38 0.9300 .
C39 H39A 0.9700 .
C39 H39B 0.9700 .
C40 H40 0.9300 .
C41 H41 0.9300 .
C47 H47A 0.9700 .
C47 H47B 0.9700 .

loop_
_geom_hbond_atom_site_label_D
_geom_hbond_atom_site_label_H
_geom_hbond_atom_site_label_A
_geom_hbond_distance_DH
_geom_hbond_distance_HA
_geom_hbond_distance_DA
_geom_hbond_angle_DHA
_geom_hbond_site_symmetry_A
O3 H3 O12 0.82 1.86 2.679(4) 177.0 2_776
O11 H11 O4 0.82 1.80 2.618(4) 175.2 2_776
O17 H1W O1 0.85 2.12 2.926(6) 158.1 .
O17 H2W O9 0.85 2.29 3.030(6) 145.8 2_666
O17 H2W O6 0.85 2.50 3.111(6) 129.6 2_666
O18 H4W O17 0.85 1.84 2.684(9) 176.4 2_666

loop_
_geom_torsion_atom_site_label_1
_geom_torsion_atom_site_label_2
_geom_torsion_atom_site_label_3
_geom_torsion_atom_site_label_4
_geom_torsion
_geom_torsion_site_symmetry_1
O14 Cu1 O2 C7 7.1(4) 1_444
N9 Cu1 O2 C7 -83.9(3) .
N3 Cu1 O2 C7 98.2(3) .
O13 Cu1 O2 C7 -172.0(3) 2_776
O10 Cu2 O5 C9 14.7(7) .
N8 Cu2 O5 C9 121.0(3) 2_776
N14 Cu2 O5 C9 -87.5(3) 2_776
O5 Cu2 O10 C16 21.3(8) .
N8 Cu2 O10 C16 -84.6(3) 2_776
N14 Cu2 O10 C16 123.5(3) 2_776
O14 Cu1 N3 C19 -169.0(4) 1_444
N9 Cu1 N3 C19 -92.8(19) .
O2 Cu1 N3 C19 57.3(4) .
O13 Cu1 N3 C19 -34.5(4) 2_776
O14 Cu1 N3 C20 15.3(4) 1_444
N9 Cu1 N3 C20 91.4(19) .
O2 Cu1 N3 C20 -118.5(4) .
O13 Cu1 N3 C20 149.7(4) 2_776
C19 N4 N5 C20 0.8(6) .
C21 N4 N5 C20 177.8(5) .
C29 N6 N7 C28 -0.9(6) .
C47 N6 N7 C28 -179.2(6) .
O14 Cu1 N9 C30 166.7(4) 1_444
N3 Cu1 N9 C30 90.5(19) .
O2 Cu1 N9 C30 -59.5(4) .
O13 Cu1 N9 C30 32.2(4) 2_776
O14 Cu1 N9 C31 -11.9(4) 1_444
N3 Cu1 N9 C31 -88(2) .
O2 Cu1 N9 C31 121.9(4) .
O13 Cu1 N9 C31 -146.4(4) 2_776
C30 N10 N11 C31 -0.2(6) .
C32 N10 N11 C31 -177.0(5) .
C40 N12 N13 C41 0.2(6) .
C39 N12 N13 C41 174.7(5) .
C6 C1 C2 C3 -0.8(6) .
C7 C1 C2 C3 176.4(4) .
C6 C1 C2 C8 -174.1(4) .
C7 C1 C2 C8 3.1(6) .
C1 C2 C3 C4 0.3(6) .
C8 C2 C3 C4 173.6(4) .
C1 C2 C3 C9 -178.0(4) .
C8 C2 C3 C9 -4.7(6) .
C2 C3 C4 C5 -0.1(6) .
C9 C3 C4 C5 178.3(4) .
C3 C4 C5 C6 0.3(6) .
C3 C4 C5 N1 -177.3(4) .
O8 N1 C5 C4 171.1(4) .
O7 N1 C5 C4 -8.6(6) .
O8 N1 C5 C6 -6.6(6) .
O7 N1 C5 C6 173.6(4) .
C4 C5 C6 C1 -0.8(6) .
N1 C5 C6 C1 176.9(4) .
C2 C1 C6 C5 1.0(6) .
C7 C1 C6 C5 -176.3(4) .
Cu1 O2 C7 O1 -3.6(6) .
Cu1 O2 C7 C1 -179.9(3) .
C6 C1 C7 O1 -11.2(6) .
C2 C1 C7 O1 171.6(4) .
C6 C1 C7 O2 165.4(4) .
C2 C1 C7 O2 -11.8(6) .
C3 C2 C8 O4 -76.7(5) .
C1 C2 C8 O4 96.7(5) .
C3 C2 C8 O3 102.6(4) .
C1 C2 C8 O3 -84.1(5) .
Cu2 O5 C9 O6 6.1(5) .
Cu2 O5 C9 C3 -174.3(3) .
C4 C3 C9 O6 -21.9(6) .
C2 C3 C9 O6 156.4(4) .
C4 C3 C9 O5 158.5(4) .
C2 C3 C9 O5 -23.1(6) .
C15 C10 C11 C12 4.3(6) .
C16 C10 C11 C12 -174.6(4) .
C15 C10 C11 C17 -174.2(4) .
C16 C10 C11 C17 6.9(6) .
C10 C11 C12 C13 -4.1(6) .
C17 C11 C12 C13 174.4(4) .
C10 C11 C12 C18 175.2(4) .
C17 C11 C12 C18 -6.3(6) .
C11 C12 C13 C14 0.5(6) .
C18 C12 C13 C14 -178.8(4) .
C12 C13 C14 C15 2.9(6) .
C12 C13 C14 N2 -173.8(4) .
O15 N2 C14 C13 2.9(6) .
O16 N2 C14 C13 -177.8(4) .
O15 N2 C14 C15 -173.9(4) .
O16 N2 C14 C15 5.4(6) .
C11 C10 C15 C14 -1.0(6) .
C16 C10 C15 C14 178.0(4) .
C13 C14 C15 C10 -2.7(6) .
N2 C14 C15 C10 174.0(4) .
Cu2 O10 C16 O9 -1.5(6) .
Cu2 O10 C16 C10 178.3(3) .
C15 C10 C16 O9 -8.2(6) .
C11 C10 C16 O9 170.7(4) .
C15 C10 C16 O10 172.0(4) .
C11 C10 C16 O10 -9.1(6) .
C10 C11 C17 O12 86.4(5) .
C12 C11 C17 O12 -92.1(5) .
C10 C11 C17 O11 -93.2(4) .
C12 C11 C17 O11 88.3(4) .
Cu1 O13 C18 O14 1.4(7) 2_776
Cu1 O13 C18 C12 -179.5(3) 2_776
Cu1 O14 C18 O13 25.0(8) 1_666
Cu1 O14 C18 C12 -154.1(4) 1_666
C13 C12 C18 O13 -162.8(4) .
C11 C12 C18 O13 17.9(6) .
C13 C12 C18 O14 16.4(5) .
C11 C12 C18 O14 -162.8(4) .
C20 N3 C19 N4 0.3(5) .
Cu1 N3 C19 N4 -176.4(3) .
N5 N4 C19 N3 -0.7(6) .
C21 N4 C19 N3 -177.1(6) .
N4 N5 C20 N3 -0.6(6) .
C19 N3 C20 N5 0.2(6) .
Cu1 N3 C20 N5 176.7(3) .
C19 N4 C21 C22 -11.2(10) .
N5 N4 C21 C22 172.6(5) .
N4 C21 C22 C27 88.3(7) .
N4 C21 C22 C23 -98.2(7) .
C27 C22 C23 C24 1.3(8) .
C21 C22 C23 C24 -172.3(5) .
C22 C23 C24 C25 0.9(8) .
C23 C24 C25 C26 -2.9(8) .
C23 C24 C25 C47 173.6(5) .
C24 C25 C26 C27 2.8(8) .
C47 C25 C26 C27 -173.7(5) .
C23 C22 C27 C26 -1.5(8) .
C21 C22 C27 C26 172.1(5) .
C25 C26 C27 C22 -0.6(9) .
N6 N7 C28 N8 0.9(7) .
C29 N8 C28 N7 -0.5(7) .
Cu2 N8 C28 N7 -178.0(4) 2_776
N7 N6 C29 N8 0.6(6) .
C47 N6 C29 N8 178.6(6) .
C28 N8 C29 N6 -0.1(6) .
Cu2 N8 C29 N6 177.3(3) 2_776
C31 N9 C30 N10 0.1(6) .
Cu1 N9 C30 N10 -178.8(3) .
N11 N10 C30 N9 0.1(6) .
C32 N10 C30 N9 176.3(6) .
N10 N11 C31 N9 0.3(6) .
C30 N9 C31 N11 -0.2(6) .
Cu1 N9 C31 N11 178.6(4) .
C30 N10 C32 C33 18.7(9) .
N11 N10 C32 C33 -165.4(5) .
N10 C32 C33 C38 -114.3(6) .
N10 C32 C33 C34 68.8(7) .
C38 C33 C34 C35 -1.5(8) .
C32 C33 C34 C35 175.5(5) .
C33 C34 C35 C36 0.3(8) .
C34 C35 C36 C37 0.8(8) .
C34 C35 C36 C39 -174.4(5) .
C35 C36 C37 C38 -0.7(7) .
C39 C36 C37 C38 174.5(5) .
C34 C33 C38 C37 1.6(7) .
C32 C33 C38 C37 -175.3(5) .
C36 C37 C38 C33 -0.5(8) .
C40 N12 C39 C36 -28.3(9) .
N13 N12 C39 C36 158.5(5) .
C35 C36 C39 N12 -82.1(7) .
C37 C36 C39 N12 102.9(6) .
N13 N12 C40 N14 0.0(6) .
C39 N12 C40 N14 -173.6(6) .
C41 N14 C40 N12 -0.2(6) .
Cu2 N14 C40 N12 166.2(4) 2_776
N12 N13 C41 N14 -0.3(7) .
C40 N14 C41 N13 0.4(7) .
Cu2 N14 C41 N13 -166.3(4) 2_776
C29 N6 C47 C25 16.0(10) .
N7 N6 C47 C25 -166.1(6) .
C24 C25 C47 N6 99.7(7) .
C26 C25 C47 N6 -83.9(7) .
